data_7102156
loop_
_publ_author_name
'Hill, Yennifer'
'Brice\~no, Alexander'

_publ_section_title
;
 Exploiting the use of hydrogen bonding and metal-coordination in the
 self-assembly of photoreactive multicomponent networks.
;
_journal_issue 38
_journal_name_full 'Chemical communications (Cambridge, England)'
_journal_page_first 3930
_journal_page_last 3932
_journal_paper_doi 10.1039/b706936g
_journal_year 2007
_chemical_compound_source Synthesis
_chemical_formula_moiety 'C24 H20 N4'
_chemical_formula_sum 'C24 H20 N4'
_chemical_formula_weight 364.44
_chemical_name_systematic
;
?
;
_space_group_IT_number 13
_symmetry_cell_setting monoclinic
_symmetry_space_group_name_Hall '-P 2yc'
_symmetry_space_group_name_H-M 'P 1 2/c 1'
_atom_sites_solution_hydrogens geom
_atom_sites_solution_primary direct
_atom_sites_solution_secondary difmap
_audit_creation_method SHELXL-97
_cell_angle_alpha 90.00
_cell_angle_beta 118.525(3)
_cell_angle_gamma 90.00
_cell_formula_units_Z 4
_cell_length_a 16.307(3)
_cell_length_b 5.7271(7)
_cell_length_c 24.026(3)
_cell_measurement_reflns_used 1216
_cell_measurement_temperature 295(2)
_cell_measurement_theta_max 27.80
_cell_measurement_theta_min 2.0
_cell_volume 1971.5(5)
_computing_cell_refinement 'CrystalClear (Rigaku/MSC Inc., 2005)'
_computing_data_collection 'CrystalClear (Rigaku/MSC Inc., 2005)'
_computing_data_reduction 'CrystalClear (Rigaku/MSC Inc., 2005)'
_computing_molecular_graphics
;
SHELXLTL-NT V5.1 (Bruker AXS, 1998) and DIAMOND
(Brandenburg, 1998)
;
_computing_publication_material
;
SHELXLTL-NT V5.1 (Bruker AXS, 1998) and PLATON (Spek, 2003).
;
_computing_structure_refinement 'SHELXLTL-NT V5.1 (Bruker AXS, 1998)'
_computing_structure_solution 'SHELXLTL-NT V5.1 (Bruker AXS, 1998)'
_diffrn_ambient_temperature 295(2)
_diffrn_detector_area_resol_mean 14.6306
_diffrn_measured_fraction_theta_full 0.977
_diffrn_measured_fraction_theta_max 0.810
_diffrn_measurement_device
;
Mercury (2x2 bin mode)
;
_diffrn_measurement_device_type 'Rigaku AFC7S Mercury'
_diffrn_measurement_method \w
_diffrn_radiation_detector CCD
_diffrn_radiation_monochromator graphite
_diffrn_radiation_source 'normal-focus sealed tube'
_diffrn_radiation_type MoK\a
_diffrn_radiation_wavelength 0.71073
_diffrn_reflns_av_R_equivalents 0.0726
_diffrn_reflns_av_sigmaI/netI 0.0491
_diffrn_reflns_limit_h_max 18
_diffrn_reflns_limit_h_min -18
_diffrn_reflns_limit_k_max 5
_diffrn_reflns_limit_k_min -6
_diffrn_reflns_limit_l_max 27
_diffrn_reflns_limit_l_min -27
_diffrn_reflns_number 21651
_diffrn_reflns_theta_full 25.00
_diffrn_reflns_theta_max 27.75
_diffrn_reflns_theta_min 1.42
_exptl_absorpt_coefficient_mu 0.074
_exptl_absorpt_correction_T_max 0.991
_exptl_absorpt_correction_T_min 0.970
_exptl_absorpt_correction_type multi-scan
_exptl_absorpt_process_details 'Jacobson, R. (1998) Private communication'
_exptl_crystal_colour 'Pale yellow'
_exptl_crystal_density_diffrn 1.228
_exptl_crystal_density_method 'not measured'
_exptl_crystal_description Prism
_exptl_crystal_F_000 768
_exptl_crystal_size_max 0.46
_exptl_crystal_size_mid 0.32
_exptl_crystal_size_min 0.16
_refine_diff_density_max 0.142
_refine_diff_density_min -0.201
_refine_diff_density_rms 0.040
_refine_ls_extinction_method none
_refine_ls_goodness_of_fit_ref 1.138
_refine_ls_hydrogen_treatment constr
_refine_ls_matrix_type full
_refine_ls_number_parameters 253
_refine_ls_number_reflns 3777
_refine_ls_number_restraints 0
_refine_ls_restrained_S_all 1.138
_refine_ls_R_factor_all 0.1170
_refine_ls_R_factor_gt 0.0692
_refine_ls_shift/su_max 0.000
_refine_ls_shift/su_mean 0.000
_refine_ls_structure_factor_coef Fsqd
_refine_ls_weighting_details 'calc w=1/[\s^2^(Fo^2^)+(0.0636P)^2^+0.3082P] where P=(Fo^2^+2Fc^2^)/3'
_refine_ls_weighting_scheme calc
_refine_ls_wR_factor_gt 0.1514
_refine_ls_wR_factor_ref 0.1733
_reflns_number_gt 2427
_reflns_number_total 3777
_reflns_threshold_expression >2sigma(I)
_cod_data_source_file b706936g.txt
_cod_data_source_block 3
_cod_depositor_comments
;
The following automatic conversions were performed:
'_symmetry_cell_setting' value 'Monoclinic' changed to 'monoclinic'
according to '/home/saulius/struct/CIF-dictionaries/cif_core.dic'
dictionary named 'cif_core.dic' version 2.4.1 from
2010-06-29.

'_exptl_absorpt_correction_type' value 'Multi-scan' changed
to 'multi-scan' according to
'/home/saulius/struct/CIF-dictionaries/cif_core.dic' dictionary named
'cif_core.dic' version 2.4.1 from 2010-06-29.

Automatic conversion script
Id: cif_fix_enum 1527 2010-12-29 10:47:43Z saulius 
;
_cod_original_sg_symbol_Hall -P2yc
_cod_original_sg_symbol_H-M P2/c
_cod_database_code 7102156

loop_
_symmetry_equiv_pos_as_xyz
'x, y, z'
'-x, y, -z+1/2'
'-x, -y, -z'
'x, -y, z-1/2'

loop_
_atom_site_label
_atom_site_type_symbol
_atom_site_fract_x
_atom_site_fract_y
_atom_site_fract_z
_atom_site_U_iso_or_equiv
_atom_site_adp_type
_atom_site_occupancy
_atom_site_symmetry_multiplicity
_atom_site_calc_flag
_atom_site_refinement_flags
N1 N 0.17392(15) 0.9381(3) 0.36993(10) 0.0609(6) Uani 1 1 d .
N2 N -0.08417(15) 0.5206(4) 0.38329(11) 0.0710(7) Uani 1 1 d .
N3 N 0.31680(15) 1.1869(3) 0.60611(10) 0.0618(6) Uani 1 1 d .
N4 N 0.60321(17) 0.7650(6) 0.65358(13) 0.0856(8) Uani 1 1 d .
C1 C 0.27185(16) 0.6843(4) 0.45744(11) 0.0502(6) Uani 1 1 d .
H1A H 0.3119 0.5465 0.4669 0.060 Uiso 1 1 calc R
C2 C 0.21105(15) 0.6749(4) 0.49194(11) 0.0468(6) Uani 1 1 d .
H2A H 0.2388 0.5615 0.5266 0.056 Uiso 1 1 calc R
C3 C 0.24623(15) 0.9210(4) 0.51899(10) 0.0466(6) Uani 1 1 d .
H3A H 0.2008 1.0364 0.4911 0.056 Uiso 1 1 calc R
C4 C 0.32585(16) 0.8967(4) 0.50010(11) 0.0501(6) Uani 1 1 d .
H4A H 0.3263 1.0297 0.4746 0.060 Uiso 1 1 calc R
C5 C 0.22070(16) 0.7359(4) 0.38760(11) 0.0492(6) Uani 1 1 d .
C6 C 0.1287(2) 0.9854(5) 0.30798(14) 0.0718(8) Uani 1 1 d .
H6A H 0.0952 1.1244 0.2951 0.086 Uiso 1 1 calc R
C7 C 0.1285(2) 0.8416(6) 0.26222(14) 0.0806(9) Uani 1 1 d .
H7A H 0.0959 0.8824 0.2196 0.097 Uiso 1 1 calc R
C8 C 0.1772(2) 0.6380(5) 0.28072(14) 0.0757(8) Uani 1 1 d .
H8A H 0.1791 0.5377 0.2509 0.091 Uiso 1 1 calc R
C9 C 0.22360(18) 0.5825(4) 0.34420(12) 0.0599(7) Uani 1 1 d .
H9A H 0.2566 0.4431 0.3577 0.072 Uiso 1 1 calc R
C10 C 0.10825(16) 0.6257(4) 0.45404(10) 0.0477(6) Uani 1 1 d .
C11 C 0.07632(18) 0.4297(4) 0.41554(12) 0.0565(7) Uani 1 1 d .
H11A H 0.1183 0.3287 0.4121 0.068 Uiso 1 1 calc R
C12 C -0.0183(2) 0.3861(5) 0.38238(13) 0.0684(8) Uani 1 1 d .
H12A H -0.0376 0.2523 0.3575 0.082 Uiso 1 1 calc R
C13 C -0.05259(19) 0.7062(5) 0.42038(14) 0.0744(8) Uani 1 1 d .
H13A H -0.0961 0.8041 0.4230 0.089 Uiso 1 1 calc R
C14 C 0.04046(17) 0.7645(4) 0.45540(12) 0.0635(7) Uani 1 1 d .
H14A H 0.0575 0.8989 0.4801 0.076 Uiso 1 1 calc R
C15 C 0.27310(16) 0.9810(4) 0.58607(11) 0.0475(6) Uani 1 1 d .
C16 C 0.3439(2) 1.2475(5) 0.66602(14) 0.0782(9) Uani 1 1 d .
H16A H 0.3743 1.3897 0.6804 0.094 Uiso 1 1 calc R
C17 C 0.3296(2) 1.1126(5) 0.70765(14) 0.0841(9) Uani 1 1 d .
H17A H 0.3505 1.1617 0.7492 0.101 Uiso 1 1 calc R
C18 C 0.2839(2) 0.9047(5) 0.68708(14) 0.0761(8) Uani 1 1 d .
H18A H 0.2726 0.8098 0.7141 0.091 Uiso 1 1 calc R
C19 C 0.25510(17) 0.8387(4) 0.62535(12) 0.0596(7) Uani 1 1 d .
H19A H 0.2235 0.6984 0.6101 0.071 Uiso 1 1 calc R
C20 C 0.42189(16) 0.8465(4) 0.55333(11) 0.0518(6) Uani 1 1 d .
C21 C 0.49376(19) 1.0066(5) 0.56982(13) 0.0660(7) Uani 1 1 d .
H21A H 0.4831 1.1461 0.5476 0.079 Uiso 1 1 calc R
C22 C 0.5810(2) 0.9579(6) 0.61924(16) 0.0806(9) Uani 1 1 d .
H22A H 0.6276 1.0688 0.6292 0.097 Uiso 1 1 calc R
C23 C 0.5344(2) 0.6134(5) 0.63791(15) 0.0837(9) Uani 1 1 d .
H23A H 0.5474 0.4764 0.6614 0.100 Uiso 1 1 calc R
C24 C 0.44451(18) 0.6440(4) 0.58900(13) 0.0677(8) Uani 1 1 d .
H24A H 0.3996 0.5292 0.5802 0.081 Uiso 1 1 calc R

loop_
_atom_site_aniso_label
_atom_site_aniso_U_11
_atom_site_aniso_U_22
_atom_site_aniso_U_33
_atom_site_aniso_U_23
_atom_site_aniso_U_13
_atom_site_aniso_U_12
N1 0.0666(15) 0.0613(13) 0.0462(13) 0.0000(10) 0.0199(11) 0.0059(11)
N2 0.0493(14) 0.0842(16) 0.0676(16) 0.0006(13) 0.0184(12) -0.0111(13)
N3 0.0773(16) 0.0518(12) 0.0479(13) -0.0032(9) 0.0232(12) -0.0046(10)
N4 0.0500(16) 0.111(2) 0.0793(19) -0.0242(16) 0.0177(14) 0.0037(15)
C1 0.0440(14) 0.0505(13) 0.0506(15) -0.0021(11) 0.0182(12) 0.0024(10)
C2 0.0435(14) 0.0471(13) 0.0445(14) 0.0032(10) 0.0166(11) 0.0007(10)
C3 0.0444(14) 0.0460(13) 0.0440(14) 0.0013(10) 0.0169(11) 0.0006(10)
C4 0.0506(15) 0.0513(13) 0.0447(14) 0.0001(11) 0.0198(12) -0.0069(11)
C5 0.0435(14) 0.0559(15) 0.0494(15) -0.0042(11) 0.0231(12) -0.0045(11)
C6 0.082(2) 0.0667(17) 0.0544(18) 0.0061(14) 0.0230(16) 0.0070(14)
C7 0.094(2) 0.093(2) 0.0465(17) 0.0032(16) 0.0271(17) -0.0048(18)
C8 0.085(2) 0.089(2) 0.0555(19) -0.0186(16) 0.0356(17) -0.0075(17)
C9 0.0572(17) 0.0642(16) 0.0570(18) -0.0085(13) 0.0262(14) -0.0006(12)
C10 0.0461(15) 0.0503(14) 0.0424(14) 0.0026(11) 0.0177(12) -0.0023(11)
C11 0.0513(16) 0.0513(14) 0.0595(16) -0.0021(12) 0.0205(14) -0.0028(12)
C12 0.068(2) 0.0596(16) 0.0631(18) -0.0059(13) 0.0194(16) -0.0158(14)
C13 0.0505(18) 0.088(2) 0.082(2) -0.0082(17) 0.0297(16) 0.0014(15)
C14 0.0515(17) 0.0695(16) 0.0668(18) -0.0138(13) 0.0260(15) -0.0036(13)
C15 0.0450(14) 0.0459(13) 0.0470(15) 0.0001(11) 0.0185(12) 0.0020(10)
C16 0.103(2) 0.0654(17) 0.0575(19) -0.0119(14) 0.0312(17) -0.0137(15)
C17 0.105(3) 0.091(2) 0.0495(18) -0.0124(16) 0.0317(18) -0.0080(18)
C18 0.091(2) 0.090(2) 0.0548(19) 0.0059(15) 0.0403(17) -0.0064(17)
C19 0.0595(17) 0.0622(15) 0.0555(17) -0.0003(12) 0.0262(14) -0.0064(12)
C20 0.0443(15) 0.0634(15) 0.0473(15) -0.0097(12) 0.0215(12) -0.0062(12)
C21 0.0591(18) 0.0809(18) 0.0590(18) -0.0117(14) 0.0289(15) -0.0170(15)
C22 0.0494(19) 0.115(3) 0.078(2) -0.035(2) 0.0312(18) -0.0284(18)
C23 0.058(2) 0.084(2) 0.080(2) -0.0019(17) 0.0094(17) 0.0094(16)
C24 0.0460(17) 0.0682(17) 0.0699(19) 0.0027(14) 0.0122(14) -0.0023(12)

loop_
_atom_type_symbol
_atom_type_description
_atom_type_scat_dispersion_real
_atom_type_scat_dispersion_imag
_atom_type_scat_source
C C 0.0033 0.0016 'International Tables Vol C Tables 4.2.6.8 and 6.1.1.4'
H H 0.0000 0.0000 'International Tables Vol C Tables 4.2.6.8 and 6.1.1.4'
N N 0.0061 0.0033 'International Tables Vol C Tables 4.2.6.8 and 6.1.1.4'

loop_
_geom_angle_atom_site_label_1
_geom_angle_atom_site_label_2
_geom_angle_atom_site_label_3
_geom_angle
C6 N1 C5 117.2(2)
C13 N2 C12 114.8(2)
C16 N3 C15 117.5(2)
C22 N4 C23 115.4(3)
C5 C1 C4 114.66(18)
C5 C1 C2 116.28(19)
C4 C1 C2 88.88(17)
C5 C1 H1A 111.7
C4 C1 H1A 111.7
C2 C1 H1A 111.7
C10 C2 C3 120.59(18)
C10 C2 C1 119.33(19)
C3 C2 C1 89.40(16)
C10 C2 H2A 108.6
C3 C2 H2A 108.6
C1 C2 H2A 108.6
C15 C3 C2 121.52(19)
C15 C3 C4 118.31(19)
C2 C3 C4 89.40(16)
C15 C3 H3A 108.7
C2 C3 H3A 108.7
C4 C3 H3A 108.7
C20 C4 C1 116.18(18)
C20 C4 C3 116.09(19)
C1 C4 C3 88.51(16)
C20 C4 H4A 111.4
C1 C4 H4A 111.4
C3 C4 H4A 111.4
N1 C5 C9 122.0(2)
N1 C5 C1 116.9(2)
C9 C5 C1 121.1(2)
N1 C6 C7 124.0(3)
N1 C6 H6A 118.0
C7 C6 H6A 118.0
C8 C7 C6 118.4(3)
C8 C7 H7A 120.8
C6 C7 H7A 120.8
C7 C8 C9 119.1(3)
C7 C8 H8A 120.5
C9 C8 H8A 120.5
C8 C9 C5 119.4(2)
C8 C9 H9A 120.3
C5 C9 H9A 120.3
C14 C10 C11 115.7(2)
C14 C10 C2 123.6(2)
C11 C10 C2 120.7(2)
C12 C11 C10 119.4(2)
C12 C11 H11A 120.3
C10 C11 H11A 120.3
N2 C12 C11 125.1(2)
N2 C12 H12A 117.5
C11 C12 H12A 117.5
N2 C13 C14 124.5(3)
N2 C13 H13A 117.8
C14 C13 H13A 117.8
C10 C14 C13 120.6(2)
C10 C14 H14A 119.7
C13 C14 H14A 119.7
N3 C15 C19 121.5(2)
N3 C15 C3 114.9(2)
C19 C15 C3 123.6(2)
N3 C16 C17 123.9(3)
N3 C16 H16A 118.1
C17 C16 H16A 118.1
C18 C17 C16 118.8(3)
C18 C17 H17A 120.6
C16 C17 H17A 120.6
C17 C18 C19 118.4(3)
C17 C18 H18A 120.8
C19 C18 H18A 120.8
C18 C19 C15 120.0(2)
C18 C19 H19A 120.0
C15 C19 H19A 120.0
C24 C20 C21 116.0(2)
C24 C20 C4 123.3(2)
C21 C20 C4 120.8(2)
C22 C21 C20 119.7(3)
C22 C21 H21A 120.1
C20 C21 H21A 120.1
N4 C22 C21 124.7(3)
N4 C22 H22A 117.6
C21 C22 H22A 117.6
N4 C23 C24 124.7(3)
N4 C23 H23A 117.7
C24 C23 H23A 117.7
C20 C24 C23 119.5(3)
C20 C24 H24A 120.2
C23 C24 H24A 120.2

loop_
_geom_bond_atom_site_label_1
_geom_bond_atom_site_label_2
_geom_bond_distance
N1 C6 1.336(3)
N1 C5 1.339(3)
N2 C13 1.323(3)
N2 C12 1.330(3)
N3 C16 1.334(3)
N3 C15 1.342(3)
N4 C22 1.322(4)
N4 C23 1.323(4)
C1 C5 1.504(3)
C1 C4 1.563(3)
C1 C2 1.568(3)
C1 H1A 0.9800
C2 C10 1.504(3)
C2 C3 1.543(3)
C2 H2A 0.9800
C3 C15 1.494(3)
C3 C4 1.573(3)
C3 H3A 0.9800
C4 C20 1.503(3)
C4 H4A 0.9800
C5 C9 1.381(3)
C6 C7 1.372(4)
C6 H6A 0.9300
C7 C8 1.361(4)
C7 H7A 0.9300
C8 C9 1.378(4)
C8 H8A 0.9300
C9 H9A 0.9300
C10 C14 1.375(3)
C10 C11 1.388(3)
C11 C12 1.380(4)
C11 H11A 0.9300
C12 H12A 0.9300
C13 C14 1.379(4)
C13 H13A 0.9300
C14 H14A 0.9300
C15 C19 1.380(3)
C16 C17 1.370(4)
C16 H16A 0.9300
C17 C18 1.365(4)
C17 H17A 0.9300
C18 C19 1.377(4)
C18 H18A 0.9300
C19 H19A 0.9300
C20 C24 1.384(3)
C20 C21 1.388(3)
C21 C22 1.378(4)
C21 H21A 0.9300
C22 H22A 0.9300
C23 C24 1.384(4)
C23 H23A 0.9300
C24 H24A 0.9300

loop_
_cod_related_entry_id
_cod_related_entry_database
_cod_related_entry_code
1 ChemSpider 4410977
